data_2006339
loop_
_publ_author_name
'Marilyn M. Olmstead'
'Ming Hu'
'Mark J. Kurth'
'John M. Krochta'
'You-Lo Hsieh'

_publ_contact_author
; Dr. Marilyn M. Olmstead
  Department of Chemistry
  University of California
  Davis, CA 95616
  USA
;
_publ_section_title
;
 Lactosylurea Dihydrate
;
_journal_issue 7
_journal_name_full 'Acta Crystallographica Section C'
_journal_page_first 915
_journal_page_last 916
_journal_paper_doi 10.1107/S0108270197002849
_journal_volume 53
_journal_year 1997
_chemical_formula_iupac 'C13 H24 N2 O11 , 2H2 O'
_chemical_formula_moiety 'C13 H24 N2 O11,2H2 O'
_chemical_formula_sum 'C13 H28 N2 O13'
_chemical_formula_weight 420.37
_chemical_name_common lactosylurea
_chemical_name_systematic
;
 4-O-beta-D-galactopyranosyl-D-glucopyranosyl urea
;
_space_group_IT_number 1
_symmetry_cell_setting triclinic
_symmetry_space_group_name_Hall 'P 1'
_symmetry_space_group_name_H-M 'P 1'
_audit_creation_method SHELXL
_cell_angle_alpha 87.836(7)
_cell_angle_beta 86.108(6)
_cell_angle_gamma 77.183(6)
_cell_formula_units_Z 1
_cell_length_a 4.7378(3)
_cell_length_b 7.5284(6)
_cell_length_c 13.1036(11)
_cell_measurement_reflns_used 35
_cell_measurement_temperature 130(2)
_cell_measurement_theta_max 30
_cell_measurement_theta_min 10
_cell_volume 454.56(6)
_computing_cell_refinement 'P3/P4-PC Software'
_computing_data_collection 'P3/P4-PC Software (Siemens, 1991a)'
_computing_data_reduction 'XDISK (Siemens, 1991b)'
_computing_molecular_graphics 'XP (Siemens, 1994)'
_computing_publication_material SHELXL93
_computing_structure_refinement 'SHELXL93 (Sheldrick, 1993)'
_computing_structure_solution 'SHELXS86 (Sheldrick, 1990)'
_diffrn_ambient_temperature 130(2)
_diffrn_measurement_device 'Syntex P2~1~'
_diffrn_measurement_method 2\q-\w
_diffrn_radiation_monochromator graphite
_diffrn_radiation_source 'normal-focus sealed tube'
_diffrn_radiation_type CuK\a
_diffrn_radiation_wavelength 1.54178
_diffrn_reflns_av_R_equivalents 0.0000
_diffrn_reflns_av_sigmaI/netI 0.0267
_diffrn_reflns_limit_h_max 5
_diffrn_reflns_limit_h_min -1
_diffrn_reflns_limit_k_max 8
_diffrn_reflns_limit_k_min -7
_diffrn_reflns_limit_l_max 14
_diffrn_reflns_limit_l_min -14
_diffrn_reflns_number 1590
_diffrn_reflns_theta_max 56.99
_diffrn_reflns_theta_min 3.38
_diffrn_standards_decay_% 0.0
_diffrn_standards_interval_count 198
_diffrn_standards_number 2
_exptl_absorpt_coefficient_mu 1.207
_exptl_absorpt_correction_T_max 0.89
_exptl_absorpt_correction_T_min 0.83
_exptl_absorpt_correction_type 'XABS2 (Please provide reference, 19??)'
_exptl_crystal_colour Colorless
_exptl_crystal_density_diffrn 1.536
_exptl_crystal_density_meas ?
_exptl_crystal_description parallelepipeds
_exptl_crystal_F_000 224
_exptl_crystal_size_max 0.38
_exptl_crystal_size_mid 0.15
_exptl_crystal_size_min 0.12
_refine_diff_density_max 0.190
_refine_diff_density_min -0.193
_refine_ls_abs_structure_details 'Flack (1983)'
_refine_ls_abs_structure_Flack 0.0(2)
_refine_ls_extinction_coef 0.010(3)
_refine_ls_extinction_method SHELXL
_refine_ls_goodness_of_fit_all 1.072
_refine_ls_goodness_of_fit_obs 1.072
_refine_ls_hydrogen_treatment 'H atoms riding'
_refine_ls_matrix_type full
_refine_ls_number_parameters 254
_refine_ls_number_reflns 1590
_refine_ls_number_restraints 3
_refine_ls_restrained_S_all 1.071
_refine_ls_restrained_S_obs 1.071
_refine_ls_R_factor_all 0.0275
_refine_ls_R_factor_obs .0271
_refine_ls_shift/esd_max -0.001
_refine_ls_shift/esd_mean 0.000
_refine_ls_structure_factor_coef Fsqd
_refine_ls_weighting_details 'w = 1/[\s^2^(Fo^2^)+(0.0414P)^2^+0.1374P] where P=(Fo^2^+2Fc^2^)/3'
_refine_ls_weighting_scheme calc
_refine_ls_wR_factor_all 0.0694
_refine_ls_wR_factor_obs .0689
_reflns_number_observed 1573
_reflns_number_total 1590
_reflns_observed_criterion >2sigma(I)
_cod_data_source_file sx1015.cif
_cod_data_source_block mn497
_cod_depositor_comments
;
The following automatic conversions were performed:
'_symmetry_cell_setting' value 'Triclinic' changed to 'triclinic'
according to '/home/saulius/struct/CIF-dictionaries/cif_core.dic'
dictionary named 'cif_core.dic' version 2.4.1 from 2010-06-29.

Automatic conversion script
Id: cif_fix_enum 1527 2010-12-29 10:47:43Z saulius 

The following automatic conversions were performed:

'_symmetry_cell_setting' value 'Triclinic' changed to 'triclinic'
according to /home/saulius/struct/CIF-dictionaries/cif_core.dic
dictionary named 'cif_core.dic' version 2.4.1 from 2010-06-29.

Automatic conversion script
Id: cif_fix_values 1715 2011-07-08 13:25:40Z adriana 

The following automatic conversions were performed:

'_exptl_crystal_density_meas' value 'not measured' was changed to '?'
- the value is perceived as not measured.

Automatic conversion script
Id: cif_fix_values 3008 2015-01-20 13:52:24Z robertas 

The following automatic conversions were performed:

'_refine_ls_weighting_scheme' value 'calc w =
1/[\s^2^(Fo^2^)+(0.0414P)^2^+0.1374P] where P=(Fo^2^+2Fc^2^)/3' was
changed to 'calc'. New tag '_refine_ls_weighting_details' was
created. The value of the new tag was set to 'w =
1/[\s^2^(Fo^2^)+(0.0414P)^2^+0.1374P] where P=(Fo^2^+2Fc^2^)/3'.

Automatic conversion script
Id: cif_fix_values 3143 2015-03-26 13:38:13Z robertas 
;
_cod_original_cell_volume 454.54(4)
_cod_database_code 2006339

loop_
_symmetry_equiv_pos_as_xyz
'x, y, z'

loop_
_atom_site_aniso_label
_atom_site_aniso_U_11
_atom_site_aniso_U_22
_atom_site_aniso_U_33
_atom_site_aniso_U_12
_atom_site_aniso_U_13
_atom_site_aniso_U_23
O1 .0162(13) .0129(11) .0093(10) -.0058(10) .0026(10) -.0024(8)
O2 .0181(13) .0141(11) .0139(11) -.0035(10) -.0058(10) .0062(9)
O3 .0107(12) .0115(11) .0195(11) -.0013(9) .0040(10) -.0047(9)
O4 .0113(12) .0198(11) .0137(10) -.0068(10) -.0018(9) .0019(9)
O5 .0148(12) .0097(10) .0104(11) .0018(9) .0000(9) .0010(8)
O6 .0143(13) .0071(11) .0305(13) .0018(10) -.0030(11) -.0010(9)
C1 .011(2) .016(2) .009(2) -.0008(14) -.0007(14) .0011(13)
C2 .010(2) .013(2) .013(2) -.0013(13) -.0036(14) .0037(12)
C3 .011(2) .008(2) .017(2) -.0040(14) -.0005(14) -.0002(13)
C4 .008(2) .016(2) .013(2) -.0047(14) .0017(14) -.0008(13)
C5 .011(2) .012(2) .010(2) -.0029(14) .0007(13) .0016(12)
C6 .018(2) .014(2) .017(2) -.0037(14) -.0020(14) .0000(13)
O2' .0219(15) .0117(11) .0151(11) .0053(10) -.0046(10) -.0023(9)
O3' .0232(14) .0110(11) .0122(11) -.0070(10) .0047(10) -.0008(9)
O5' .0148(13) .0096(10) .0101(11) .0001(9) -.0007(9) -.0007(9)
O6' .0081(12) .0142(11) .0210(12) .0017(9) -.0015(10) -.0013(9)
C1' .010(2) .011(2) .017(2) .0005(14) -.0041(15) -.0013(13)
C2' .007(2) .0082(15) .016(2) .0026(13) -.0023(14) .0005(12)
C3' .014(2) .014(2) .011(2) -.0051(15) -.0027(15) .0052(13)
C4' .009(2) .011(2) .015(2) -.0027(14) -.0003(14) -.0009(13)
C5' .011(2) .014(2) .013(2) -.0077(14) -.0003(14) -.0031(13)
C6' .011(2) .015(2) .012(2) -.0055(14) -.0011(14) .0000(13)
O7 .0139(14) .0225(12) .0222(12) -.0067(11) .0018(11) -.0060(10)
N1 .0073(14) .0146(13) .0121(13) -.0028(12) -.0010(11) -.0027(11)
N2 .014(2) .027(2) .0160(14) -.0100(13) .0044(12) -.0052(12)
C7 .013(2) .009(2) .016(2) .0003(14) -.0008(14) -.0016(12)
O1W .0180(14) .0330(13) .0150(11) -.0111(11) -.0024(10) .0039(10)
O2W .0188(14) .0209(12) .0172(11) -.0041(11) -.0015(10) .0009(9)

loop_
_atom_site_label
_atom_site_fract_x
_atom_site_fract_y
_atom_site_fract_z
_atom_site_U_iso_or_equiv
_atom_site_thermal_displace_type
_atom_site_calc_flag
_atom_site_refinement_flags
_atom_site_occupancy
_atom_site_disorder_group
_atom_site_type_symbol
O1 .5493(5) .6040(3) .06624(15) .0125(5) Uani d . 1 . O
O2 .9142(5) .2662(3) .0059(2) .0153(5) Uani d . 1 . O
H2 .7911(5) .1850(3) .0203(2) .018 Uiso d R 1 . H
O3 .9820(5) .2111(3) -.2132(2) .0142(5) Uani d . 1 . O
H3 .8017(5) .1792(3) -.2006(2) .017 Uiso d R 1 . H
O4 .5074(5) .4987(3) -.2593(2) .0144(5) Uani d . 1 . O
H4 .4772(5) .4996(3) -.3295(2) .017 Uiso d R 1 . H
O5 .5813(5) .7184(3) -.09536(14) .0124(5) Uani d . 1 . O
O6 .5383(5) 1.0403(3) -.2015(2) .0178(6) Uani d . 1 . O
H6 .3410(5) 1.0989(3) -.1993(2) .021 Uiso d R 1 . H
C1 .7255(7) .5872(4) -.0237(2) .0122(7) Uani d . 1 . C
H1 .9193(7) .6113(4) -.0108(2) .015 Uiso d R 1 . H
C2 .7611(7) .3967(4) -.0652(2) .0120(7) Uani d . 1 . C
H2A .5653(7) .3716(4) -.0738(2) .014 Uiso d R 1 . H
C3 .9319(7) .3872(4) -.1684(2) .0118(7) Uani d . 1 . C
H3A 1.1259(7) .4127(4) -.1572(2) .014 Uiso d R 1 . H
C4 .7826(7) .5337(4) -.2410(2) .0120(7) Uani d . 1 . C
H4A .9027(7) .5317(4) -.3069(2) .014 Uiso d R 1 . H
C5 .7448(7) .7193(4) -.1922(2) .0111(7) Uani d . 1 . C
H5 .9404(7) .7422(4) -.1809(2) .013 Uiso d R 1 . H
C6 .5778(8) .8735(4) -.2554(2) .0160(7) Uani d . 1 . C
H6A .6870(8) .8846(4) -.3217(2) .019 Uiso d R 1 . H
H6B .3873(8) .8491(4) -.2696(2) .019 Uiso d R 1 . H
O2' .2267(5) 1.2285(3) .1784(2) .0175(6) Uani d . 1 . O
H2' .1549(5) 1.2288(3) .1133(2) .021 Uiso d R 1 . H
O3' .5850(5) 1.0056(3) .0270(2) .0152(5) Uani d . 1 . O
H3' .6043(5) .9316(3) -.0304(2) .018 Uiso d R 1 . H
O5' .4766(5) .8001(3) .31738(15) .0119(5) Uani d . 1 . O
O6' .9058(5) .4935(3) .2989(2) .0150(5) Uani d . 1 . O
H6' 1.0535(5) .3923(3) .2804(2) .018 Uiso d R 1 . H
C1' .2996(7) .9775(4) .2979(2) .0127(7) Uani d . 1 . C
H1'A .0941(7) .9677(4) .2920(2) .015 Uiso d R 1 . H
C2' .4129(7) 1.0560(4) .1990(2) .0109(7) Uani d . 1 . C
H2'A .6111(7) 1.0762(4) .2087(2) .013 Uiso d R 1 . H
C3' .4359(7) .9292(4) .1097(2) .0124(7) Uani d . 1 . C
H3'A .2360(7) .9290(4) .0894(2) .015 Uiso d R 1 . H
C4' .5893(7) .7338(4) .1383(2) .0115(7) Uani d . 1 . C
H4' .8013(7) .7272(4) .1431(2) .014 Uiso d R 1 . H
C5' .4612(7) .6756(4) .2401(2) .0117(7) Uani d . 1 . C
H5' .2530(7) .6738(4) .2327(2) .014 Uiso d R 1 . H
C6' .6168(7) .4885(4) .2766(2) .0122(7) Uani d . 1 . C
H6'B .5130(7) .4513(4) .3392(2) .015 Uiso d R 1 . H
H6'A .6201(7) .3980(4) .2233(2) .015 Uiso d R 1 . H
O7 -.1147(5) 1.0494(3) .4626(2) .0191(6) Uani d . 1 . O
N1 .3142(6) 1.0887(3) .3827(2) .0112(6) Uani d . 1 . N
H1N .4988(6) 1.1012(3) .4007(2) .050 Uiso d R 1 . H
N2 .1848(6) 1.1804(4) .5466(2) .0181(7) Uani d . 1 . N
H2BN .0674(6) 1.1933(4) .6022(2) .022 Uiso d R 1 . H
H2AN .3485(6) 1.2178(4) .5454(2) .022 Uiso d R 1 . H
C7 .1148(7) 1.1026(4) .4654(2) .0129(7) Uani d . 1 . C
O1W .4781(5) .5040(3) .5398(2) .0212(6) Uani d . 1 . O
H1W .6413(5) .5753(3) .5223(2) .025 Uiso d R 1 . H
H2W .2914(5) .5966(3) .5217(2) .025 Uiso d R 1 . H
O2W .9423(5) .6673(3) .4749(2) .0190(6) Uani d . 1 . O
H3W .8971(5) .7858(3) .4824(2) .023 Uiso d R 1 . H
H4W .9357(5) .6371(3) .4024(2) .023 Uiso d R 1 . H

loop_
_atom_type_symbol
_atom_type_description
_atom_type_scat_dispersion_real
_atom_type_scat_dispersion_imag
_atom_type_scat_source
C C 0.0181 0.0091 'International Tables Vol C Tables 4.2.6.8 and 6.1.1.4'
H H 0.0000 0.0000 'International Tables Vol C Tables 4.2.6.8 and 6.1.1.4'
N N 0.0311 0.0180 'International Tables Vol C Tables 4.2.6.8 and 6.1.1.4'
O O 0.0492 0.0322 'International Tables Vol C Tables 4.2.6.8 and 6.1.1.4'

loop_
_geom_angle_atom_site_label_1
_geom_angle_atom_site_label_2
_geom_angle_atom_site_label_3
_geom_angle
_geom_angle_publ_flag
C1 O1 C4' 117.2(2) yes
C1 O5 C5 112.9(2) yes
O1 C1 O5 106.9(2) yes
O1 C1 C2 109.7(2) yes
O5 C1 C2 109.3(2) yes
O2 C2 C1 108.9(2) yes
O2 C2 C3 110.3(2) yes
C1 C2 C3 108.7(2) yes
O3 C3 C4 110.8(2) yes
O3 C3 C2 113.0(2) yes
C4 C3 C2 110.4(2) yes
O4 C4 C3 108.4(3) yes
O4 C4 C5 110.3(3) yes
C3 C4 C5 109.1(2) yes
O5 C5 C6 106.4(2) yes
O5 C5 C4 109.0(2) yes
C6 C5 C4 113.1(2) yes
O6 C6 C5 109.4(2) yes
C5' O5' C1' 112.0(2) yes
N1 C1' O5' 107.7(2) yes
N1 C1' C2' 111.0(2) yes
O5' C1' C2' 109.1(2) yes
O2' C2' C1' 108.3(2) yes
O2' C2' C3' 111.1(2) yes
C1' C2' C3' 112.4(2) yes
O3' C3' C2' 106.3(2) yes
O3' C3' C4' 112.7(3) yes
C2' C3' C4' 111.4(2) yes
O1 C4' C5' 105.4(2) yes
O1 C4' C3' 112.4(2) yes
C5' C4' C3' 110.1(2) yes
O5' C5' C6' 107.2(2) yes
O5' C5' C4' 110.6(2) yes
C6' C5' C4' 112.9(2) yes
O6' C6' C5' 109.4(3) yes
C7 N1 C1' 121.3(3) yes
O7 C7 N2 123.1(3) yes
O7 C7 N1 122.0(3) yes
N2 C7 N1 114.8(3) yes

loop_
_geom_bond_atom_site_label_1
_geom_bond_atom_site_label_2
_geom_bond_site_symmetry_2
_geom_bond_distance
_geom_bond_publ_flag
O1 C1 . 1.390(4) yes
O1 C4' . 1.435(4) yes
O2 C2 . 1.438(4) yes
O3 C3 . 1.435(3) yes
O4 C4 . 1.423(4) yes
O5 C1 . 1.429(4) yes
O5 C5 . 1.442(3) yes
O6 C6 . 1.434(4) yes
C1 C2 . 1.523(4) yes
C2 C3 . 1.523(4) yes
C3 C4 . 1.512(4) yes
C4 C5 . 1.528(4) yes
C5 C6 . 1.506(4) yes
O2' C2' . 1.427(4) yes
O3' C3' . 1.426(4) yes
O5' C5' . 1.421(4) yes
O5' C1' . 1.435(3) yes
O6' C6' . 1.429(4) yes
C1' N1 . 1.430(4) yes
C1' C2' . 1.519(4) yes
C2' C3' . 1.521(4) yes
C3' C4' . 1.534(4) yes
C4' C5' . 1.518(4) yes
C5' C6' . 1.514(4) yes
O7 C7 . 1.242(4) yes
N1 C7 . 1.380(4) yes
N2 C7 . 1.329(4) yes

loop_
_cod_related_entry_id
_cod_related_entry_database
_cod_related_entry_code
1 ChemSpider 21186366
